data_2106739
loop_
_publ_author_name
'Voliotis, S.'
'Rimsky, A.'

_publ_section_title
;
 Etude structurale des carbonates complexes de cerium et de thorium. III.
 Structure cristalline et moleculaire du pentacarbonatothorate de sodium
 dodecahydrate, Na6 Th (C O3)5 (H2 O)12
;
_journal_issue 11
_journal_name_full 'Acta Crystallographica B (24,1968-38,1982)'
_journal_page_first 2615
_journal_page_last 2620
_journal_paper_doi 10.1107/S056774087500831X
_journal_volume 31
_journal_year 1975
_chemical_formula_sum 'C5 H24 Na6 O27 Th'
_chemical_name_systematic 'Na6 Th (C O3)5 (H2 O)12'
_space_group_IT_number 2
_symmetry_space_group_name_Hall '-P 1'
_symmetry_space_group_name_H-M 'P -1'
_cell_angle_alpha 90.47
_cell_angle_beta 104.38
_cell_angle_gamma 95.52
_cell_formula_units_Z 2
_cell_length_a 9.6
_cell_length_b 9.92
_cell_length_c 13.64
_cell_volume 1251.739
_citation_journal_id_ASTM ACBCAR
_cod_data_source_file Voliotis_ACBCAR_1975_91.cif
_cod_data_source_block C5H24Na6O27Th1
_cod_depositor_comments
;
 Marking attached hydrogen atoms.

 Antanas Vaitkus,
 2016-12-23

 Changing the z coordinate of atom 'C2' from '0.086' to '0.0086'
 after consulting the original publication.

 Antanas Vaitkus,
 2016-12-21
;
_cod_original_formula_sum 'C5 H24 Na6 O27 Th1'
_cod_database_code 2106739

loop_
_symmetry_equiv_pos_as_xyz
x,y,z
-x,-y,-z

loop_
_atom_site_label
_atom_site_type_symbol
_atom_site_fract_x
_atom_site_fract_y
_atom_site_fract_z
_atom_site_occupancy
_atom_site_U_iso_or_equiv
_atom_site_attached_hydrogens
Th1 Th+4 0.2343 0.2828 0.2294 1 0.0 0
Na1 Na+1 0.4075 0.8632 0.0484 1 0.0 0
Na2 Na+1 0.1463 0.5897 0.0953 1 0.0 0
Na3 Na+1 0.125 0.8983 0.1614 1 0.0 0
Na4 Na+1 0.8194 0.8014 0.2252 1 0.0 0
Na5 Na+1 0.8216 0.4504 0.4353 1 0.0 0
Na6 Na+1 0.6111 0.1656 0.4979 1 0.0 0
C1 C+4 0.4848 0.4272 0.1759 1 0.0 0
C2 C+4 0.1053 0.2844 0.0086 1 0.0 0
C3 C+4 0.2261 0.5314 0.348 1 0.0 0
C4 C+4 0.3846 0.0528 0.3259 1 0.0 0
C5 C+4 -0.0356 0.126 0.2526 1 0.0 0
O1 O-2 0.4851 0.3066 0.2117 1 0.0 0
O2 O-2 0.5887 0.4819 0.1432 1 0.0 0
O3 O-2 0.3656 0.4833 0.1678 1 0.0 0
O4 O-2 0.0471 0.2721 -0.0841 1 0.0 0
O5 O-2 0.2188 0.2204 0.0516 1 0.0 0
O6 O-2 0.0615 0.3597 0.0711 1 0.0 0
O7 O-2 0.1302 0.5017 0.263 1 0.0 0
O8 O-2 0.3206 0.4418 0.3753 1 0.0 0
O9 O-2 0.2299 0.6345 0.4031 1 0.0 0
O10 O-2 0.3219 0.0551 0.2317 1 0.0 0
O11 O-2 0.445 -0.0449 0.3661 1 0.0 0
O12 O-2 0.3794 0.1628 0.3786 1 0.0 0
O13 O-2 0.0466 0.2159 0.3197 1 0.0 0
O14 O-2 0.016 0.106 0.1761 1 0.0 0
O15 O-2 -0.1498 0.0666 0.2637 1 0.0 0
O16 O-2 0.8208 0.0499 -0.0075 1 0.0 2
O17 O-2 0.7479 0.34 0.0397 1 0.0 2
O18 O-2 0.6114 0.7417 0.0825 1 0.0 2
O19 O-2 0.5633 0.0657 0.116 1 0.0 2
O20 O-2 0.3408 0.7618 0.1962 1 0.0 2
O21 O-2 0.8545 0.5572 0.2825 1 0.0 2
O22 O-2 0.0632 0.8301 0.3159 1 0.0 2
O23 O-2 0.6851 0.8115 0.3463 1 0.0 2
O24 O-2 0.7068 0.2404 0.3616 1 0.0 2
O25 O-2 0.6042 0.5683 0.419 1 0.0 2
O26 O-2 0.8156 0.0076 0.5123 1 0.0 2
O27 O-2 0.9567 0.6555 0.5093 1 0.0 2
